data_7716799
loop_
_publ_author_name
'Zhou, Tao'
'Zuo, Jing'
'Xie, Haojie'
'Zhao, Xing'
'Zhao, Mei-Xin'
'Zhang, Jun'

_publ_section_title
;
 Highly active chromium-based selective ethylene tri-/tetramerization
 catalysts supported by alkenylphosphanyl PNP ligands.
;
_journal_issue 33
_journal_name_full 'Dalton transactions (Cambridge, England : 2003)'
_journal_page_first 14011
_journal_page_last 14017
_journal_paper_doi 10.1039/d4dt01521e
_journal_volume 53
_journal_year 2024
_chemical_formula_moiety '2(C24 H29 Cr N O4 P2)'
_chemical_formula_sum 'C48 H58 Cr2 N2 O8 P4'
_chemical_formula_weight 1018.84
_space_group_crystal_system monoclinic
_space_group_IT_number 14
_space_group_name_Hall '-P 2yn'
_space_group_name_H-M_alt 'P 1 21/n 1'
_atom_sites_solution_hydrogens geom
_atom_sites_solution_primary dual
_audit_creation_date 2024-01-05
_audit_creation_method
;
Olex2 1.5
(compiled 2023.08.24 svn.re1ec1418 for OlexSys, GUI svn.r6817)
;
_audit_update_record
;
2024-04-10 deposited with the CCDC.	2024-07-24 downloaded from the CCDC.
;
_cell_angle_alpha 90
_cell_angle_beta 97.2300(10)
_cell_angle_gamma 90
_cell_formula_units_Z 4
_cell_length_a 9.4047(3)
_cell_length_b 30.1693(10)
_cell_length_c 18.1546(7)
_cell_measurement_reflns_used 9871
_cell_measurement_temperature 213(2)
_cell_measurement_theta_max 23.960
_cell_measurement_theta_min 2.261
_cell_volume 5110.1(3)
_computing_cell_refinement 'SAINT V8.40B (?, 2016)'
_computing_data_collection 'Bruker APEX2'
_computing_data_reduction 'SAINT V8.40B (?, 2016)'
_computing_molecular_graphics 'Olex2 1.5 (Dolomanov et al., 2009)'
_computing_publication_material 'Olex2 1.5 (Dolomanov et al., 2009)'
_computing_structure_refinement 'SHELXL 2018/3 (Sheldrick, 2015)'
_computing_structure_solution 'SHELXS-97 (Sheldrick 2008)'
_diffrn_ambient_temperature 213.15
_diffrn_measured_fraction_theta_full 0.998
_diffrn_measured_fraction_theta_max 0.998
_diffrn_measurement_device_type 'Bruker APEX-II CCD'
_diffrn_measurement_method '\f and \w scans'
_diffrn_radiation_type MoK\a
_diffrn_radiation_wavelength 0.71073
_diffrn_reflns_av_R_equivalents 0.0739
_diffrn_reflns_av_unetI/netI 0.0672
_diffrn_reflns_Laue_measured_fraction_full 0.998
_diffrn_reflns_Laue_measured_fraction_max 0.998
_diffrn_reflns_limit_h_max 11
_diffrn_reflns_limit_h_min -11
_diffrn_reflns_limit_k_max 35
_diffrn_reflns_limit_k_min -35
_diffrn_reflns_limit_l_max 18
_diffrn_reflns_limit_l_min -21
_diffrn_reflns_number 43789
_diffrn_reflns_point_group_measured_fraction_full 0.998
_diffrn_reflns_point_group_measured_fraction_max 0.998
_diffrn_reflns_theta_full 25.000
_diffrn_reflns_theta_max 25.000
_diffrn_reflns_theta_min 2.320
_diffrn_source_current 1.4
_diffrn_source_power 0.07
_diffrn_source_voltage 50.0
_diffrn_standards_number 0
_exptl_absorpt_coefficient_mu 0.602
_exptl_absorpt_correction_T_max 0.7456
_exptl_absorpt_correction_T_min 0.6909
_exptl_absorpt_process_details
;
SADABS-2016/2 (Bruker,2016/2) was used for absorption correction.
wR2(int) was 0.1131 before and 0.0677 after correction.
The Ratio of minimum to maximum transmission is 0.9266.
The \l/2 correction factor is Not present.
;
_exptl_crystal_colour 'clear light green'
_exptl_crystal_colour_lustre clear
_exptl_crystal_colour_modifier light
_exptl_crystal_colour_primary green
_exptl_crystal_density_diffrn 1.324
_exptl_crystal_description block
_exptl_crystal_F_000 2128
_exptl_crystal_recrystallization_method 'Re-crystallisation from solvent: 1-hexane/toluene'
_exptl_crystal_size_max 0.16
_exptl_crystal_size_mid 0.13
_exptl_crystal_size_min 0.07
_refine_diff_density_max 0.364
_refine_diff_density_min -0.367
_refine_diff_density_rms 0.060
_refine_ls_extinction_method none
_refine_ls_goodness_of_fit_ref 1.058
_refine_ls_hydrogen_treatment constr
_refine_ls_matrix_type full
_refine_ls_number_parameters 869
_refine_ls_number_reflns 8975
_refine_ls_number_restraints 1011
_refine_ls_restrained_S_all 1.059
_refine_ls_R_factor_all 0.1260
_refine_ls_R_factor_gt 0.0759
_refine_ls_shift/su_max 0.002
_refine_ls_shift/su_mean 0.000
_refine_ls_structure_factor_coef Fsqd
_refine_ls_weighting_details 'w=1/[\s^2^(Fo^2^)+(0.0550P)^2^+10.0438P] where P=(Fo^2^+2Fc^2^)/3'
_refine_ls_weighting_scheme calc
_refine_ls_wR_factor_gt 0.1562
_refine_ls_wR_factor_ref 0.1846
_reflns_Friedel_coverage 0.000
_reflns_number_gt 5680
_reflns_number_total 8975
_reflns_threshold_expression 'I > 2\s(I)'
_cod_data_source_file d4dt01521e2.cif
_cod_data_source_block mo_d8v23674_0m
_cod_depositor_comments 'Adding full bibliography for 7716799.cif.'
_cod_database_code 7716799
_shelx_shelxl_version_number 2018/3
_shelx_space_group_comment
;
The symmetry employed for this shelxl refinement is uniquely defined
by the following loop, which should always be used as a source of
symmetry information in preference to the above space-group names.
They are only intended as comments.
;
_shelx_estimated_absorpt_t_max 0.959
_shelx_estimated_absorpt_t_min 0.910
_olex2_refinement_description
;
1. Fixed Uiso
 At 1.2 times of:
  All C(H) groups, All C(H,H) groups
 At 1.5 times of:
  All C(H,H,H) groups
2. Restrained distances
 C48-C46 = C47-C46
 1.52 with sigma of 0.01
 C65-C63 = C64-C63
 1.52 with sigma of 0.01
 C24-C22 = C23-C22 = C21-C20
 1.52 with sigma of 0.01
 C47-C46 = C48-C46
 1.52 with sigma of 0.01
 C23-C22 = C24-C22
 1.52 with sigma of 0.01
 C17-N1 = C17-C18A = C17-C19A = C17-C18 = C17-C19
 1.52 with sigma of 0.01
 C62-C61
 1.52 with sigma of 0.01
 C45-C44
 1.52 with sigma of 0.01
 C21-C20
 1.52 with sigma of 0.01
 C24A-C22A = C23A-C22A = C21A-C20A
 1.52 with sigma of 0.01
 P4-C44 \\sim P5-C63 \\sim P4-C46 \\sim P5-C61
 with sigma of 0.02
 P2-C5 \\sim P2-C5A
 with sigma of 0.02
 C5-C6 \\sim C5A-C6A
 with sigma of 0.02
 C5-C10 \\sim C5A-C10A
 with sigma of 0.02
 C6-C7 \\sim C6A-C7A
 with sigma of 0.02
 C7-C8 \\sim C7A-C8A
 with sigma of 0.02
 C8-C9 \\sim C8A-C9A
 with sigma of 0.02
 C9-C10 \\sim C9A-C10A
 with sigma of 0.02
 P2-C6 \\sim P2-C6A
 with sigma of 0.04
 P2-C10 \\sim P2-C10A
 with sigma of 0.04
 C5-C7 \\sim C5A-C7A
 with sigma of 0.04
 C5-C9 \\sim C5A-C9A
 with sigma of 0.04
 C6-C8 \\sim C6A-C8A
 with sigma of 0.04
 C6-C10 \\sim C6A-C10A
 with sigma of 0.04
 C7-C9 \\sim C7A-C9A
 with sigma of 0.04
 C8-C10 \\sim C8A-C10A
 with sigma of 0.04
 P1-C21A \\sim P1-C22A
 with sigma of 0.02
3. Rigid bond restraints
 P4, C46, C47, C48, C44, C45, C63, C62, P5, C65, C61, C64
 with sigma for 1-2 distances of 0.01 and sigma for 1-3 distances of 0.02
 C63, P5
 with sigma for 1-2 distances of 0.01 and sigma for 1-3 distances of 0.02
 P1, C20, C21, C22, C23, C24, C22A, C24A, C23A, C20A, C21A
 with sigma for 1-2 distances of 0.01 and sigma for 1-3 distances of 0.02
 C20, C21
 with sigma for 1-2 distances of 0.01 and sigma for 1-3 distances of 0.02
 C29, C30, C31, C32, C33, C34, C50, C40, C51, C49, C52, C53
 with sigma for 1-2 distances of 0.01 and sigma for 1-3 distances of 0.02
 C5, C6, C7, C8, C9, C10, C5A, C6A, C7A, C8A, C9A, C10A
 with sigma for 1-2 distances of 0.01 and sigma for 1-3 distances of 0.02
 C14, C54, C13, C12, C60, C58, C59, C16, C15, C55, C57, C56
 with sigma for 1-2 distances of 0.01 and sigma for 1-3 distances of 0.02
 C17, C19A, C18A, C18, C19
 with sigma for 1-2 distances of 0.01 and sigma for 1-3 distances of 0.02
 C41, C42, C43
 with sigma for 1-2 distances of 0.01 and sigma for 1-3 distances of 0.02
4. Uiso/Uaniso restraints and constraints
P4 \\sim C46 \\sim C47 \\sim C48 \\sim C44 \\sim C45 \\sim C63 \\sim C62 \\sim
P5 \\sim C65 \\sim C61 \\sim C64: within 2A with sigma of 0.01 and sigma for
terminal atoms of 0.02 within 2A
C63 \\sim P5: within 2A with sigma of 0.01 and sigma for terminal atoms of 0.02
within 2A
C20 \\sim C21 \\sim C22 \\sim C23 \\sim C24 \\sim C22A \\sim C24A \\sim C23A
\\sim C20A \\sim C21A \\sim P1: within 2A with sigma of 0.01 and sigma for
terminal atoms of 0.02 within 2A
C20 \\sim C21: within 2A with sigma of 0.01 and sigma for terminal atoms of
0.02 within 2A
C29 \\sim C30 \\sim C31 \\sim C32 \\sim C33 \\sim C34 \\sim C50 \\sim C40 \\sim
C51 \\sim C49 \\sim C52 \\sim C53: within 2A with sigma of 0.01 and sigma for
terminal atoms of 0.02 within 2A
C5 \\sim C6 \\sim C7 \\sim C8 \\sim C9 \\sim C10 \\sim C5A \\sim C6A \\sim C7A
\\sim C8A \\sim C9A \\sim C10A: within 2A with sigma of 0.01 and sigma for
terminal atoms of 0.02 within 2A
C14 \\sim C16 \\sim C15 \\sim C54 \\sim C13 \\sim C60 \\sim C55 \\sim C57 \\sim
C58 \\sim C56 \\sim C59 \\sim C12: within 2A with sigma of 0.01 and sigma for
terminal atoms of 0.02 within 2A
C17 \\sim C19A \\sim C18 \\sim C18A \\sim C19: within 2A with sigma of 0.01 and
sigma for terminal atoms of 0.02 within 2A
C41 \\sim C42 \\sim C43: within 2A with sigma of 0.01 and sigma for terminal
atoms of 0.02 within 2A
5. Others
 Sof(C50)=Sof(H50)=Sof(C40)=Sof(H40)=Sof(C51)=Sof(H51)=Sof(C49)=Sof(C52)=
 Sof(H52)=Sof(C53)=Sof(H53)=1-FVAR(1)
 Sof(C29)=Sof(C30)=Sof(H30)=Sof(C31)=Sof(H31)=Sof(C32)=Sof(H32)=Sof(C33)=
 Sof(H33)=Sof(C34)=Sof(H34)=FVAR(1)
 Sof(C5A)=Sof(C6A)=Sof(H6A)=Sof(C7A)=Sof(H7A)=Sof(C8A)=Sof(H8A)=Sof(C9A)=
 Sof(H9A)=Sof(C10A)=Sof(H10A)=1-FVAR(2)
 Sof(C5)=Sof(C6)=Sof(H6)=Sof(C7)=Sof(H7)=Sof(C8)=Sof(H8)=Sof(C9)=Sof(H9)=
 Sof(C10)=Sof(H10)=FVAR(2)
 Sof(C37A)=Sof(H37A)=Sof(C38A)=Sof(H38A)=Sof(C39A)=Sof(H39A)=Sof(C11A)=
 Sof(H11A)=Sof(C36A)=Sof(H36A)=Sof(C35A)=1-FVAR(3)
 Sof(C35)=Sof(C36)=Sof(H36)=Sof(C37)=Sof(H37)=Sof(C38)=Sof(H38)=Sof(C39)=
 Sof(H39)=Sof(C11)=Sof(H11)=FVAR(3)
 Sof(C60)=Sof(H60)=Sof(C55)=Sof(H55)=Sof(C57)=Sof(H57)=Sof(C58)=Sof(H58)=
 Sof(C56)=Sof(H56)=Sof(C59)=1-FVAR(4)
 Sof(C14)=Sof(H14)=Sof(C16)=Sof(H16)=Sof(C15)=Sof(H15)=Sof(C54)=Sof(H54)=
 Sof(C13)=Sof(H13)=Sof(C12)=FVAR(4)
 Sof(H17A)=Sof(C18)=Sof(H18D)=Sof(H18E)=Sof(H18F)=Sof(C19)=Sof(H19D)=Sof(H19E)=
 Sof(H19F)=1-FVAR(5)
 Sof(H17)=Sof(C18A)=Sof(H18A)=Sof(H18B)=Sof(H18C)=Sof(C19A)=Sof(H19A)=
 Sof(H19B)=Sof(H19C)=FVAR(5)
 Sof(C63)=Sof(H63)=Sof(C62)=Sof(H62A)=Sof(H62B)=Sof(H62C)=Sof(P5)=Sof(C65)=
 Sof(H65A)=Sof(H65B)=Sof(H65C)=Sof(C61)=Sof(H61A)=Sof(H61B)=Sof(C64)=Sof(H64A)=
 Sof(H64B)=Sof(H64C)=1-FVAR(6)
 Sof(P4)=Sof(C46)=Sof(H46)=Sof(C47)=Sof(H47A)=Sof(H47B)=Sof(H47C)=Sof(C48)=
 Sof(H48A)=Sof(H48B)=Sof(H48C)=Sof(C44)=Sof(H44A)=Sof(H44B)=Sof(C45)=Sof(H45A)=
 Sof(H45B)=Sof(H45C)=FVAR(6)
 Sof(C22A)=Sof(H22A)=Sof(C24A)=Sof(H24D)=Sof(H24E)=Sof(H24F)=Sof(C23A)=
 Sof(H23D)=Sof(H23E)=Sof(H23F)=Sof(C20A)=Sof(H20C)=Sof(H20D)=Sof(H20E)=
 Sof(C21A)=Sof(H21D)=Sof(H21E)=1-FVAR(7)
 Sof(C20)=Sof(H20A)=Sof(H20B)=Sof(C21)=Sof(H21A)=Sof(H21B)=Sof(H21C)=Sof(C22)=
 Sof(H22)=Sof(C23)=Sof(H23A)=Sof(H23B)=Sof(H23C)=Sof(C24)=Sof(H24A)=Sof(H24B)=
 Sof(H24C)=FVAR(7)
 Fixed X: C46(0.661631) C63(0.784829)
 Fixed Y: C63(0.38909)
 Fixed Z: C46(0.1427) C22(0.537399) C63(0.2278)
6.a Ternary CH refined with riding coordinates:
 C46(H46), C17(H17), C17(H17A), C22(H22), C41(H41), C63(H63), C22A(H22A)
6.b Secondary CH2 refined with riding coordinates:
 C20(H20A,H20B), C44(H44A,H44B), C61(H61A,H61B), C21A(H21D,H21E)
6.c Aromatic/amide H refined with riding coordinates:
 C6(H6), C7(H7), C8(H8), C9(H9), C10(H10), C30(H30), C31(H31), C32(H32),
 C33(H33), C34(H34), C36(H36), C37(H37), C38(H38), C39(H39), C11(H11), C14(H14),
  C16(H16), C15(H15), C54(H54), C13(H13), C50(H50), C40(H40), C51(H51),
 C52(H52), C53(H53), C6A(H6A), C7A(H7A), C8A(H8A), C9A(H9A), C10A(H10A),
 C37A(H37A), C38A(H38A), C39A(H39A), C11A(H11A), C36A(H36A), C60(H60), C55(H55),
  C57(H57), C58(H58), C56(H56)
6.d Fitted hexagon refined as free rotating group:
 C5(C6,C7,C8,C9,C10), C29(C30,C31,C32,C33,C34), C14(C16,C15,C54,C13,C12),
 C5A(C6A,C7A,C8A,C9A,C10A), C37A(C38A,C39A,C11A,C36A,C35A)
6.e Idealised Me refined as rotating group:
 C47(H47A,H47B,H47C), C21(H21A,H21B,H21C), C23(H23A,H23B,H23C), C24(H24A,H24B,
 H24C), C48(H48A,H48B,H48C), C42(H42A,H42B,H42C), C43(H43A,H43B,H43C), C45(H45A,
 H45B,H45C), C18A(H18A,H18B,H18C), C19A(H19A,H19B,H19C), C18(H18D,H18E,H18F),
 C19(H19D,H19E,H19F), C62(H62A,H62B,H62C), C65(H65A,H65B,H65C), C64(H64A,H64B,
 H64C), C24A(H24D,H24E,H24F), C23A(H23D,H23E,H23F), C20A(H20C,H20D,H20E)
;
_olex2_submission_special_instructions 'No special instructions were received'

loop_
_space_group_symop_operation_xyz
'x, y, z'
'-x+1/2, y+1/2, -z+1/2'
'-x, -y, -z'
'x-1/2, -y-1/2, z-1/2'

loop_
_atom_site_label
_atom_site_type_symbol
_atom_site_fract_x
_atom_site_fract_y
_atom_site_fract_z
_atom_site_U_iso_or_equiv
_atom_site_adp_type
_atom_site_occupancy
_atom_site_site_symmetry_order
_atom_site_calc_flag
_atom_site_refinement_flags_posn
_atom_site_refinement_flags_adp
_atom_site_refinement_flags_occupancy
_atom_site_disorder_assembly
_atom_site_disorder_group
Cr1 Cr 0.54237(10) 0.74546(3) 0.56636(5) 0.0613(3) Uani 1 1 d . . . . .
Cr2 Cr 0.85867(9) 0.50398(3) 0.19524(5) 0.0583(3) Uani 1 1 d . . . . .
P1 P 0.36903(16) 0.79282(5) 0.50162(8) 0.0601(4) Uani 1 1 d D U . . .
P2 P 0.44090(14) 0.71456(5) 0.45408(8) 0.0544(4) Uani 1 1 d D . . . .
P3 P 0.66367(15) 0.51337(5) 0.26098(8) 0.0509(4) Uani 1 1 d . . . . .
P4 P 0.7446(4) 0.43638(14) 0.2174(2) 0.0543(9) Uani 0.694(6) 1 d D U P A 1
N1 N 0.3347(4) 0.75844(13) 0.4277(2) 0.0528(11) Uani 1 1 d D . . . .
N2 N 0.6070(5) 0.46002(14) 0.2544(2) 0.0565(11) Uani 1 1 d . . . . .
O1 O 0.6311(6) 0.80213(17) 0.7009(3) 0.115(2) Uani 1 1 d . . . . .
O2 O 0.7790(5) 0.7899(2) 0.4978(3) 0.119(2) Uani 1 1 d . . . . .
O3 O 0.7531(6) 0.67191(18) 0.6057(3) 0.125(2) Uani 1 1 d . . . . .
O4 O 0.3580(6) 0.70222(19) 0.6702(3) 0.123(2) Uani 1 1 d . . . . .
O5 O 0.9423(5) 0.59984(17) 0.2099(3) 0.1071(17) Uani 1 1 d . . . . .
O6 O 1.0880(5) 0.48841(18) 0.3235(3) 0.1124(18) Uani 1 1 d . . . . .
O7 O 1.0801(6) 0.4707(2) 0.1029(4) 0.136(2) Uani 1 1 d . . . . .
O8 O 0.6933(8) 0.5311(2) 0.0493(3) 0.151(3) Uani 1 1 d . . . . .
C1 C 0.5967(7) 0.7807(2) 0.6488(4) 0.0771(19) Uani 1 1 d . . . . .
C2 C 0.6860(7) 0.7734(2) 0.5216(4) 0.0750(18) Uani 1 1 d . . . . .
C3 C 0.6714(8) 0.7001(2) 0.5918(4) 0.088(2) Uani 1 1 d . . . . .
C4 C 0.4219(7) 0.7188(2) 0.6267(4) 0.081(2) Uani 1 1 d . . . . .
C5 C 0.3257(6) 0.66617(15) 0.4431(3) 0.0586(17) Uani 0.713(4) 1 d DG U P B 1
C6 C 0.3050(6) 0.64587(18) 0.3738(3) 0.072(2) Uani 0.713(4) 1 d DG U P B 1
H6 H 0.357119 0.655477 0.335882 0.086 Uiso 0.713(4) 1 calc R U P B 1
C7 C 0.2071(6) 0.61137(18) 0.3607(3) 0.085(2) Uani 0.713(4) 1 d DG U P B 1
H7 H 0.193095 0.597642 0.313826 0.102 Uiso 0.713(4) 1 calc R U P B 1
C8 C 0.1300(6) 0.59717(17) 0.4168(3) 0.086(2) Uani 0.713(4) 1 d DG U P B 1
H8 H 0.063874 0.573837 0.407854 0.103 Uiso 0.713(4) 1 calc R U P B 1
C9 C 0.1508(6) 0.6175(2) 0.4860(3) 0.088(2) Uani 0.713(4) 1 d DG U P B 1
H9 H 0.098674 0.607866 0.523938 0.106 Uiso 0.713(4) 1 calc R U P B 1
C10 C 0.2487(6) 0.65197(18) 0.4992(2) 0.0775(19) Uani 0.713(4) 1 d DG U P B 1
H10 H 0.262698 0.665701 0.545995 0.093 Uiso 0.713(4) 1 calc R U P B 1
C46 C 0.661631 0.4033(3) 0.142700 0.076(2) Uani 0.694(6) 1 d D U P A 1
H46 H 0.750185 0.404488 0.118498 0.091 Uiso 0.694(6) 1 calc R U P A 1
C47 C 0.6719(14) 0.3547(3) 0.1467(7) 0.100(3) Uani 0.694(6) 1 d D U P A 1
H47A H 0.764267 0.346327 0.172908 0.150 Uiso 0.694(6) 1 calc R U P A 1
H47B H 0.662193 0.342554 0.096815 0.150 Uiso 0.694(6) 1 calc R U P A 1
H47C H 0.596134 0.343185 0.172877 0.150 Uiso 0.694(6) 1 calc R U P A 1
C17 C 0.2314(6) 0.76136(19) 0.3581(3) 0.0774(18) Uani 1 1 d D U . . .
H17 H 0.260654 0.739883 0.321619 0.093 Uiso 0.659(11) 1 calc R U P C 1
H17A H 0.215323 0.731052 0.337842 0.093 Uiso 0.341(11) 1 calc R U P C 2
C20 C 0.4336(11) 0.8450(3) 0.4623(6) 0.077(2) Uani 0.768(6) 1 d D U P D 1
H20A H 0.502204 0.837746 0.427778 0.092 Uiso 0.768(6) 1 calc R U P D 1
H20B H 0.352307 0.860393 0.434321 0.092 Uiso 0.768(6) 1 calc R U P D 1
C21 C 0.5049(12) 0.8758(3) 0.5223(5) 0.110(3) Uani 0.768(6) 1 d D U P D 1
H21A H 0.522361 0.904324 0.500547 0.166 Uiso 0.768(6) 1 calc R U P D 1
H21B H 0.595260 0.862997 0.543932 0.166 Uiso 0.768(6) 1 calc R U P D 1
H21C H 0.442681 0.879589 0.560516 0.166 Uiso 0.768(6) 1 calc R U P D 1
C22 C 0.2039(13) 0.8034(3) 0.537399 0.089(2) Uani 0.768(6) 1 d D U P D 1
H22 H 0.256033 0.807465 0.587823 0.106 Uiso 0.768(6) 1 calc R U P D 1
C23 C 0.1217(10) 0.7657(4) 0.5644(6) 0.107(3) Uani 0.768(6) 1 d D U P D 1
H23A H 0.106716 0.743145 0.526145 0.161 Uiso 0.768(6) 1 calc R U P D 1
H23B H 0.029713 0.776276 0.576036 0.161 Uiso 0.768(6) 1 calc R U P D 1
H23C H 0.175285 0.753131 0.608689 0.161 Uiso 0.768(6) 1 calc R U P D 1
C24 C 0.1574(12) 0.8506(3) 0.5361(6) 0.122(3) Uani 0.768(6) 1 d D U P D 1
H24A H 0.208334 0.866066 0.578228 0.184 Uiso 0.768(6) 1 calc R U P D 1
H24B H 0.055121 0.851989 0.538815 0.184 Uiso 0.768(6) 1 calc R U P D 1
H24C H 0.178299 0.864379 0.490441 0.184 Uiso 0.768(6) 1 calc R U P D 1
C25 C 0.9139(6) 0.5630(2) 0.2029(4) 0.0729(17) Uani 1 1 d . . . . .
C26 C 0.9952(7) 0.4934(2) 0.2765(4) 0.0719(17) Uani 1 1 d . . . . .
C27 C 0.9945(8) 0.4837(3) 0.1384(4) 0.090(2) Uani 1 1 d . . . . .
C28 C 0.7503(8) 0.5195(2) 0.1056(4) 0.090(2) Uani 1 1 d . . . . .
C29 C 0.6698(7) 0.5271(3) 0.3599(3) 0.060(2) Uani 0.638(5) 1 d G U P A 1
C30 C 0.5515(6) 0.5440(2) 0.3893(3) 0.072(2) Uani 0.638(5) 1 d G U P A 1
H30 H 0.465901 0.549604 0.358001 0.087 Uiso 0.638(5) 1 calc R U P A 1
C31 C 0.5597(7) 0.5528(2) 0.4649(4) 0.082(2) Uani 0.638(5) 1 d G U P A 1
H31 H 0.479742 0.564220 0.484725 0.099 Uiso 0.638(5) 1 calc R U P A 1
C32 C 0.6863(8) 0.5445(2) 0.5111(3) 0.081(2) Uani 0.638(5) 1 d G U P A 1
H32 H 0.691894 0.550435 0.562272 0.097 Uiso 0.638(5) 1 calc R U P A 1
C33 C 0.8046(6) 0.5276(2) 0.4818(3) 0.076(2) Uani 0.638(5) 1 d G U P A 1
H33 H 0.890207 0.522035 0.513096 0.091 Uiso 0.638(5) 1 calc R U P A 1
C34 C 0.7964(6) 0.5189(3) 0.4062(4) 0.0688(19) Uani 0.638(5) 1 d G U P A 1
H34 H 0.876370 0.507417 0.386372 0.083 Uiso 0.638(5) 1 calc R U P A 1
C48 C 0.5812(13) 0.4283(4) 0.0782(6) 0.107(4) Uani 0.694(6) 1 d D U P A 1
H48A H 0.521073 0.450711 0.096948 0.161 Uiso 0.694(6) 1 calc R U P A 1
H48B H 0.521917 0.407831 0.046657 0.161 Uiso 0.694(6) 1 calc R U P A 1
H48C H 0.649188 0.442438 0.049725 0.161 Uiso 0.694(6) 1 calc R U P A 1
C41 C 0.4819(7) 0.4414(2) 0.2872(4) 0.0757(17) Uani 1 1 d . U . . .
H41 H 0.429832 0.466647 0.306242 0.091 Uiso 1 1 calc R U . . .
C42 C 0.5273(10) 0.4118(3) 0.3504(5) 0.152(4) Uani 1 1 d . U . . .
H42A H 0.449196 0.408387 0.380168 0.227 Uiso 1 1 calc R U . . .
H42B H 0.609554 0.424566 0.380705 0.227 Uiso 1 1 calc R U . . .
H42C H 0.552884 0.383116 0.332067 0.227 Uiso 1 1 calc R U . . .
C43 C 0.3790(8) 0.4176(3) 0.2311(5) 0.145(4) Uani 1 1 d . U . . .
H43A H 0.429819 0.395001 0.206792 0.218 Uiso 1 1 calc R U . . .
H43B H 0.335825 0.438558 0.194337 0.218 Uiso 1 1 calc R U . . .
H43C H 0.304662 0.403819 0.255736 0.218 Uiso 1 1 calc R U . . .
C44 C 0.8330(10) 0.3972(4) 0.2845(6) 0.075(2) Uani 0.694(6) 1 d D U P A 1
H44A H 0.852281 0.411828 0.332984 0.090 Uiso 0.694(6) 1 calc R U P A 1
H44B H 0.768320 0.372261 0.289751 0.090 Uiso 0.694(6) 1 calc R U P A 1
C45 C 0.9735(10) 0.3796(4) 0.2622(7) 0.101(3) Uani 0.694(6) 1 d D U P A 1
H45A H 0.953151 0.358783 0.221514 0.152 Uiso 0.694(6) 1 calc R U P A 1
H45B H 1.027041 0.364706 0.304267 0.152 Uiso 0.694(6) 1 calc R U P A 1
H45C H 1.029678 0.404051 0.246682 0.152 Uiso 0.694(6) 1 calc R U P A 1
C35 C 0.5153(12) 0.5492(5) 0.2197(8) 0.052(5) Uani 0.674(7) 1 d . . P A 1
C36 C 0.3925(10) 0.5345(3) 0.1780(6) 0.073(3) Uani 0.674(7) 1 d . . P A 1
H36 H 0.377646 0.503921 0.170769 0.088 Uiso 0.674(7) 1 calc R U P A 1
C37 C 0.5373(10) 0.5953(3) 0.2266(5) 0.073(3) Uani 0.674(7) 1 d . . P A 1
H37 H 0.622323 0.606084 0.253410 0.088 Uiso 0.674(7) 1 calc R U P A 1
C38 C 0.4376(14) 0.6245(3) 0.1950(6) 0.089(3) Uani 0.674(7) 1 d . . P A 1
H38 H 0.454135 0.655155 0.200114 0.107 Uiso 0.674(7) 1 calc R U P A 1
C39 C 0.3148(17) 0.6096(4) 0.1564(8) 0.101(4) Uani 0.674(7) 1 d . . P A 1
H39 H 0.245250 0.629999 0.136028 0.122 Uiso 0.674(7) 1 calc R U P A 1
C11 C 0.2899(14) 0.5643(4) 0.1464(9) 0.092(5) Uani 0.674(7) 1 d . . P A 1
H11 H 0.204995 0.554136 0.118736 0.111 Uiso 0.674(7) 1 calc R U P A 1
C14 C 0.6567(8) 0.6706(3) 0.3996(4) 0.089(2) Uani 0.630(5) 1 d G U P B 1
H14 H 0.647247 0.650160 0.437715 0.107 Uiso 0.630(5) 1 calc R U P B 1
C16 C 0.7622(8) 0.6646(3) 0.3534(5) 0.100(2) Uani 0.630(5) 1 d G U P B 1
H16 H 0.824165 0.640127 0.360215 0.120 Uiso 0.630(5) 1 calc R U P B 1
C15 C 0.7762(9) 0.6949(3) 0.2970(5) 0.103(3) Uani 0.630(5) 1 d G U P B 1
H15 H 0.847582 0.690867 0.265738 0.123 Uiso 0.630(5) 1 calc R U P B 1
C54 C 0.6846(9) 0.7312(3) 0.2869(4) 0.103(2) Uani 0.630(5) 1 d G U P B 1
H54 H 0.694082 0.751642 0.248760 0.124 Uiso 0.630(5) 1 calc R U P B 1
C13 C 0.5791(8) 0.7372(2) 0.3331(5) 0.090(2) Uani 0.630(5) 1 d G U P B 1
H13 H 0.517163 0.761676 0.326258 0.108 Uiso 0.630(5) 1 calc R U P B 1
C12 C 0.5651(7) 0.7069(3) 0.3895(4) 0.079(2) Uani 0.630(5) 1 d G U P B 1
C50 C 0.7271(17) 0.5734(6) 0.3767(9) 0.068(2) Uani 0.362(5) 1 d . U P A 2
H50 H 0.713168 0.594767 0.338756 0.082 Uiso 0.362(5) 1 calc R U P A 2
C40 C 0.7415(19) 0.4990(6) 0.4169(9) 0.066(3) Uani 0.362(5) 1 d . U P A 2
H40 H 0.741379 0.468676 0.405194 0.079 Uiso 0.362(5) 1 calc R U P A 2
C51 C 0.7705(18) 0.5875(6) 0.4501(9) 0.075(3) Uani 0.362(5) 1 d . U P A 2
H51 H 0.784320 0.617655 0.461792 0.090 Uiso 0.362(5) 1 calc R U P A 2
C49 C 0.704(2) 0.5293(8) 0.3585(10) 0.061(2) Uani 0.362(5) 1 d . U P A 2
C52 C 0.7915(19) 0.5557(6) 0.5030(10) 0.073(3) Uani 0.362(5) 1 d . U P A 2
H52 H 0.817383 0.564550 0.552515 0.087 Uiso 0.362(5) 1 calc R U P A 2
C53 C 0.777(2) 0.5106(7) 0.4879(11) 0.073(3) Uani 0.362(5) 1 d . U P A 2
H53 H 0.790912 0.489332 0.525839 0.088 Uiso 0.362(5) 1 calc R U P A 2
C5A C 0.3244(13) 0.6646(3) 0.4482(8) 0.067(3) Uani 0.287(4) 1 d DG U P B 2
C6A C 0.3877(11) 0.6229(4) 0.4555(8) 0.068(3) Uani 0.287(4) 1 d DG U P B 2
H6A H 0.487552 0.620063 0.456716 0.082 Uiso 0.287(4) 1 calc R U P B 2
C7A C 0.3035(15) 0.5855(3) 0.4609(8) 0.081(3) Uani 0.287(4) 1 d DG U P B 2
H7A H 0.346397 0.557317 0.465864 0.097 Uiso 0.287(4) 1 calc R U P B 2
C8A C 0.1560(14) 0.5897(4) 0.4591(9) 0.088(3) Uani 0.287(4) 1 d DG U P B 2
H8A H 0.099016 0.564393 0.462793 0.105 Uiso 0.287(4) 1 calc R U P B 2
C9A C 0.0926(11) 0.6314(5) 0.4518(9) 0.089(3) Uani 0.287(4) 1 d DG U P B 2
H9A H -0.007213 0.634215 0.450573 0.107 Uiso 0.287(4) 1 calc R U P B 2
C10A C 0.1768(14) 0.6688(4) 0.4464(9) 0.080(3) Uani 0.287(4) 1 d DG U P B 2
H10A H 0.133940 0.696962 0.441424 0.096 Uiso 0.287(4) 1 calc R U P B 2
C37A C 0.4800(14) 0.5547(6) 0.1584(8) 0.074(6) Uani 0.326(7) 1 d G . P A 2
H37A H 0.546232 0.547041 0.125821 0.088 Uiso 0.326(7) 1 calc R U P A 2
C38A C 0.3521(15) 0.5754(6) 0.1313(6) 0.086(10) Uani 0.326(7) 1 d G . P A 2
H38A H 0.331846 0.581833 0.080379 0.103 Uiso 0.326(7) 1 calc R U P A 2
C39A C 0.2542(11) 0.5867(6) 0.1795(7) 0.074(7) Uani 0.326(7) 1 d G . P A 2
H39A H 0.167718 0.600781 0.161142 0.089 Uiso 0.326(7) 1 calc R U P A 2
C11A C 0.2842(11) 0.5773(4) 0.2548(7) 0.061(5) Uani 0.326(7) 1 d G . P A 2
H11A H 0.217975 0.584938 0.287347 0.073 Uiso 0.326(7) 1 calc R U P A 2
C36A C 0.4121(13) 0.5565(4) 0.2819(6) 0.054(5) Uani 0.326(7) 1 d G . P A 2
H36A H 0.432361 0.550147 0.332790 0.065 Uiso 0.326(7) 1 calc R U P A 2
C35A C 0.5100(12) 0.5452(5) 0.2337(9) 0.059(13) Uani 0.326(7) 1 d G . P A 2
C60 C 0.469(2) 0.6800(6) 0.3028(10) 0.082(3) Uani 0.370(5) 1 d . U P B 2
H60 H 0.370737 0.673635 0.298656 0.099 Uiso 0.370(5) 1 calc R U P B 2
C55 C 0.546(2) 0.6697(7) 0.2454(11) 0.090(4) Uani 0.370(5) 1 d . U P B 2
H55 H 0.500009 0.656451 0.201927 0.108 Uiso 0.370(5) 1 calc R U P B 2
C57 C 0.758(3) 0.6904(8) 0.3188(14) 0.097(3) Uani 0.370(5) 1 d . U P B 2
H57 H 0.858444 0.688325 0.328352 0.116 Uiso 0.370(5) 1 calc R U P B 2
C58 C 0.682(2) 0.7051(7) 0.3725(12) 0.093(2) Uani 0.370(5) 1 d . U P B 2
H58 H 0.734638 0.719088 0.413531 0.112 Uiso 0.370(5) 1 calc R U P B 2
C56 C 0.690(2) 0.6787(7) 0.2514(12) 0.100(3) Uani 0.370(5) 1 d . U P B 2
H56 H 0.740224 0.676721 0.209922 0.120 Uiso 0.370(5) 1 calc R U P B 2
C59 C 0.544(2) 0.7018(8) 0.3733(13) 0.081(3) Uani 0.370(5) 1 d . U P B 2
C18A C 0.2221(16) 0.8068(3) 0.3233(6) 0.096(4) Uani 0.659(11) 1 d D U P C 1
H18A H 0.190672 0.827969 0.358046 0.144 Uiso 0.659(11) 1 calc R U P C 1
H18B H 0.153908 0.806215 0.278520 0.144 Uiso 0.659(11) 1 calc R U P C 1
H18C H 0.315580 0.815359 0.310936 0.144 Uiso 0.659(11) 1 calc R U P C 1
C19A C 0.0809(8) 0.7488(4) 0.3761(6) 0.084(3) Uani 0.659(11) 1 d D U P C 1
H19A H 0.083501 0.719315 0.397565 0.126 Uiso 0.659(11) 1 calc R U P C 1
H19B H 0.013949 0.749189 0.330817 0.126 Uiso 0.659(11) 1 calc R U P C 1
H19C H 0.050295 0.769927 0.411137 0.126 Uiso 0.659(11) 1 calc R U P C 1
C18 C 0.0874(16) 0.7833(8) 0.3586(12) 0.092(5) Uani 0.341(11) 1 d D U P C 2
H18D H 0.029341 0.765789 0.388211 0.138 Uiso 0.341(11) 1 calc R U P C 2
H18E H 0.039673 0.785400 0.308123 0.138 Uiso 0.341(11) 1 calc R U P C 2
H18F H 0.100719 0.812758 0.379643 0.138 Uiso 0.341(11) 1 calc R U P C 2
C19 C 0.308(2) 0.7886(8) 0.3027(10) 0.091(5) Uani 0.341(11) 1 d D U P C 2
H19D H 0.328319 0.818168 0.322517 0.137 Uiso 0.341(11) 1 calc R U P C 2
H19E H 0.247179 0.790699 0.255662 0.137 Uiso 0.341(11) 1 calc R U P C 2
H19F H 0.397454 0.774165 0.295350 0.137 Uiso 0.341(11) 1 calc R U P C 2
C63 C 0.784829 0.389090 0.227800 0.074(3) Uani 0.306(6) 1 d D U P A 2
H63 H 0.704593 0.386344 0.257961 0.089 Uiso 0.306(6) 1 calc R U P A 2
C62 C 0.674(3) 0.4164(9) 0.0358(11) 0.093(5) Uani 0.306(6) 1 d D U P A 2
H62A H 0.604200 0.407540 -0.005435 0.140 Uiso 0.306(6) 1 calc R U P A 2
H62B H 0.752565 0.395239 0.041403 0.140 Uiso 0.306(6) 1 calc R U P A 2
H62C H 0.710886 0.445581 0.026227 0.140 Uiso 0.306(6) 1 calc R U P A 2
P5 P 0.7107(11) 0.4396(3) 0.1885(5) 0.0606(19) Uani 0.306(6) 1 d D U P A 2
C65 C 0.741(3) 0.3468(6) 0.1888(15) 0.094(6) Uani 0.306(6) 1 d D U P A 2
H65A H 0.668462 0.332240 0.213866 0.141 Uiso 0.306(6) 1 calc R U P A 2
H65B H 0.823477 0.327543 0.189254 0.141 Uiso 0.306(6) 1 calc R U P A 2
H65C H 0.701742 0.353132 0.137838 0.141 Uiso 0.306(6) 1 calc R U P A 2
C61 C 0.604(2) 0.4175(10) 0.1065(10) 0.081(4) Uani 0.306(6) 1 d D U P A 2
H61A H 0.575208 0.387267 0.117568 0.097 Uiso 0.306(6) 1 calc R U P A 2
H61B H 0.516068 0.435264 0.097044 0.097 Uiso 0.306(6) 1 calc R U P A 2
C64 C 0.891(3) 0.3917(11) 0.2981(12) 0.093(6) Uani 0.306(6) 1 d D U P A 2
H64A H 0.977242 0.406741 0.287427 0.140 Uiso 0.306(6) 1 calc R U P A 2
H64B H 0.915043 0.362002 0.315981 0.140 Uiso 0.306(6) 1 calc R U P A 2
H64C H 0.848452 0.408051 0.335839 0.140 Uiso 0.306(6) 1 calc R U P A 2
C22A C 0.398(3) 0.8499(10) 0.480(2) 0.077(3) Uani 0.232(6) 1 d D U P D 2
H22A H 0.340031 0.846738 0.430803 0.092 Uiso 0.232(6) 1 calc R U P D 2
C24A C 0.302(4) 0.8864(10) 0.5014(18) 0.102(5) Uani 0.232(6) 1 d D U P D 2
H24D H 0.203636 0.880311 0.480677 0.153 Uiso 0.232(6) 1 calc R U P D 2
H24E H 0.332074 0.914401 0.482218 0.153 Uiso 0.232(6) 1 calc R U P D 2
H24F H 0.308070 0.888019 0.555074 0.153 Uiso 0.232(6) 1 calc R U P D 2
C23A C 0.533(3) 0.8562(10) 0.4449(18) 0.093(5) Uani 0.232(6) 1 d D U P D 2
H23D H 0.606926 0.868525 0.481193 0.139 Uiso 0.232(6) 1 calc R U P D 2
H23E H 0.514573 0.876229 0.403087 0.139 Uiso 0.232(6) 1 calc R U P D 2
H23F H 0.564609 0.827765 0.427919 0.139 Uiso 0.232(6) 1 calc R U P D 2
C20A C 0.163(4) 0.8053(13) 0.6081(15) 0.111(5) Uani 0.232(6) 1 d D U P D 2
H20C H 0.170337 0.775422 0.627808 0.166 Uiso 0.232(6) 1 calc R U P D 2
H20D H 0.067650 0.816880 0.612104 0.166 Uiso 0.232(6) 1 calc R U P D 2
H20E H 0.233870 0.824046 0.636127 0.166 Uiso 0.232(6) 1 calc R U P D 2
C21A C 0.188(4) 0.8048(15) 0.5270(15) 0.086(3) Uani 0.232(6) 1 d D U P D 2
H21D H 0.158599 0.833777 0.505973 0.104 Uiso 0.232(6) 1 calc R U P D 2
H21E H 0.121967 0.782849 0.501607 0.104 Uiso 0.232(6) 1 calc R U P D 2

loop_
_atom_site_aniso_label
_atom_site_aniso_U_11
_atom_site_aniso_U_22
_atom_site_aniso_U_33
_atom_site_aniso_U_23
_atom_site_aniso_U_13
_atom_site_aniso_U_12
Cr1 0.0584(6) 0.0527(5) 0.0656(6) 0.0098(4) -0.0200(4) -0.0112(4)
Cr2 0.0522(5) 0.0633(6) 0.0601(6) 0.0008(5) 0.0103(4) -0.0120(4)
P1 0.0648(9) 0.0533(9) 0.0568(9) -0.0002(7) -0.0142(7) -0.0006(7)
P2 0.0467(8) 0.0482(8) 0.0649(9) 0.0037(7) -0.0062(7) -0.0056(6)
P3 0.0534(8) 0.0481(8) 0.0513(8) 0.0006(6) 0.0067(6) -0.0069(6)
P4 0.0461(18) 0.0552(15) 0.062(2) -0.0058(16) 0.0068(15) -0.0051(12)
N1 0.055(3) 0.050(3) 0.049(3) 0.003(2) -0.009(2) 0.000(2)
N2 0.059(3) 0.047(3) 0.066(3) 0.000(2) 0.021(2) -0.006(2)
O1 0.166(5) 0.094(4) 0.072(3) 0.002(3) -0.037(3) -0.031(4)
O2 0.076(3) 0.137(5) 0.145(5) 0.011(4) 0.014(3) -0.042(3)
O3 0.113(4) 0.099(4) 0.150(5) 0.024(4) -0.034(4) 0.033(3)
O4 0.129(5) 0.109(4) 0.132(5) 0.047(4) 0.025(4) -0.020(4)
O5 0.094(4) 0.072(3) 0.154(5) 0.010(3) 0.009(3) -0.033(3)
O6 0.081(3) 0.130(5) 0.115(4) 0.006(3) -0.030(3) 0.008(3)
O7 0.112(4) 0.165(6) 0.144(5) -0.055(4) 0.074(4) -0.033(4)
O8 0.199(7) 0.160(6) 0.081(4) 0.038(4) -0.038(4) -0.039(5)
C1 0.085(4) 0.064(4) 0.074(4) 0.017(3) -0.024(4) -0.016(3)
C2 0.059(4) 0.073(4) 0.087(5) 0.009(4) -0.016(3) -0.015(3)
C3 0.081(5) 0.081(5) 0.090(5) 0.014(4) -0.031(4) -0.010(4)
C4 0.084(5) 0.064(4) 0.090(5) 0.022(4) -0.009(4) -0.009(4)
C5 0.061(4) 0.049(3) 0.062(4) -0.001(3) -0.007(3) -0.007(3)
C6 0.073(4) 0.062(4) 0.079(4) -0.012(3) -0.002(4) -0.011(3)
C7 0.085(5) 0.075(5) 0.090(5) -0.021(4) -0.009(4) -0.017(4)
C8 0.091(4) 0.077(4) 0.084(5) -0.003(4) -0.016(4) -0.032(4)
C9 0.097(4) 0.081(4) 0.082(4) 0.009(4) -0.008(4) -0.037(4)
C10 0.089(4) 0.068(4) 0.071(4) 0.000(3) -0.007(3) -0.026(3)
C46 0.063(4) 0.085(4) 0.080(5) -0.012(4) 0.010(4) -0.012(4)
C47 0.090(8) 0.096(6) 0.120(9) -0.026(6) 0.035(6) -0.015(6)
C17 0.086(4) 0.065(4) 0.071(4) 0.000(3) -0.033(3) 0.000(3)
C20 0.095(6) 0.050(4) 0.077(5) 0.001(4) -0.026(4) -0.003(4)
C21 0.150(7) 0.066(5) 0.101(6) -0.002(5) -0.044(6) -0.015(5)
C22 0.085(5) 0.111(5) 0.064(5) -0.008(4) -0.014(4) 0.028(4)
C23 0.075(6) 0.152(8) 0.096(7) 0.019(6) 0.016(5) 0.024(5)
C24 0.125(7) 0.136(7) 0.100(7) -0.017(6) -0.009(6) 0.050(6)
C25 0.059(4) 0.076(5) 0.084(5) 0.005(4) 0.009(3) -0.020(3)
C26 0.064(4) 0.073(4) 0.078(4) 0.003(3) 0.005(3) -0.004(3)
C27 0.079(5) 0.105(6) 0.093(5) -0.025(4) 0.035(4) -0.024(4)
C28 0.102(5) 0.097(5) 0.067(5) 0.009(4) 0.000(4) -0.028(4)
C29 0.070(5) 0.060(4) 0.052(4) -0.001(3) 0.010(3) -0.010(4)
C30 0.081(4) 0.079(4) 0.058(4) 0.002(4) 0.012(4) 0.003(4)
C31 0.090(5) 0.090(6) 0.069(5) -0.001(5) 0.022(4) 0.005(5)
C32 0.091(5) 0.092(5) 0.061(4) -0.004(4) 0.013(4) -0.010(4)
C33 0.079(4) 0.087(5) 0.061(4) 0.000(4) 0.006(4) -0.014(4)
C34 0.069(4) 0.081(4) 0.057(4) 0.000(4) 0.009(3) -0.012(4)
C48 0.108(8) 0.119(8) 0.086(8) 0.006(6) -0.026(6) -0.036(6)
C41 0.076(4) 0.064(4) 0.095(5) 0.003(3) 0.040(3) -0.015(3)
C42 0.131(7) 0.177(9) 0.156(8) 0.094(7) 0.054(6) -0.013(6)
C43 0.078(5) 0.215(10) 0.149(7) -0.035(7) 0.039(5) -0.071(6)
C44 0.056(5) 0.074(5) 0.093(5) 0.016(4) -0.004(4) -0.005(4)
C45 0.076(6) 0.096(7) 0.132(8) 0.023(6) 0.015(6) 0.017(5)
C35 0.052(9) 0.047(8) 0.059(8) -0.001(6) 0.017(6) 0.011(6)
C36 0.057(6) 0.057(6) 0.103(8) -0.003(5) -0.001(6) -0.004(5)
C37 0.076(6) 0.063(6) 0.078(7) -0.007(5) -0.001(5) 0.003(5)
C38 0.116(10) 0.055(6) 0.096(8) -0.007(6) 0.015(7) 0.006(6)
C39 0.112(11) 0.081(9) 0.110(11) 0.017(8) 0.010(10) 0.034(8)
C11 0.051(8) 0.081(9) 0.139(13) 0.007(8) -0.011(8) 0.013(7)
C14 0.063(4) 0.096(5) 0.108(5) -0.034(4) 0.015(4) -0.013(4)
C16 0.072(4) 0.112(5) 0.118(6) -0.039(4) 0.016(4) -0.013(4)
C15 0.074(5) 0.124(5) 0.116(6) -0.034(5) 0.032(4) -0.027(4)
C54 0.085(5) 0.118(5) 0.113(5) -0.022(5) 0.038(4) -0.029(4)
C13 0.078(5) 0.096(5) 0.101(5) -0.021(4) 0.031(4) -0.022(4)
C12 0.063(4) 0.084(5) 0.094(5) -0.020(4) 0.019(4) -0.008(4)
C50 0.076(5) 0.071(5) 0.057(4) -0.001(4) 0.009(4) -0.006(5)
C40 0.075(5) 0.070(5) 0.054(4) 0.000(4) 0.010(4) -0.005(5)
C51 0.081(6) 0.080(6) 0.062(5) -0.006(5) 0.007(5) -0.007(5)
C49 0.069(5) 0.065(4) 0.051(4) 0.002(4) 0.015(4) -0.002(5)
C52 0.080(6) 0.081(6) 0.058(5) -0.003(5) 0.011(5) -0.008(6)
C53 0.080(5) 0.081(5) 0.057(4) 0.004(5) 0.005(5) -0.011(5)
C5A 0.072(5) 0.057(5) 0.068(5) -0.002(5) -0.006(5) -0.015(4)
C6A 0.075(5) 0.057(5) 0.069(5) 0.000(5) 0.001(5) -0.020(4)
C7A 0.092(5) 0.069(5) 0.076(6) 0.004(5) -0.006(6) -0.030(5)
C8A 0.095(5) 0.075(6) 0.087(6) 0.004(6) -0.013(6) -0.033(5)
C9A 0.091(5) 0.078(5) 0.092(6) 0.005(5) -0.014(5) -0.029(5)
C10A 0.081(5) 0.067(5) 0.085(5) 0.002(5) -0.009(5) -0.019(5)
C37A 0.036(11) 0.082(15) 0.107(19) 0.019(14) 0.027(11) 0.005(10)
C38A 0.028(13) 0.16(3) 0.071(15) 0.011(16) -0.002(10) -0.003(14)
C39A 0.035(11) 0.081(19) 0.10(2) 0.021(15) -0.019(11) 0.015(11)
C11A 0.046(10) 0.064(11) 0.075(13) -0.018(10) 0.012(9) 0.006(8)
C36A 0.056(10) 0.051(10) 0.059(11) 0.003(8) 0.021(9) 0.000(8)
C35A 0.07(2) 0.059(19) 0.039(15) 0.017(13) -0.014(12) -0.040(15)
C60 0.073(6) 0.084(6) 0.091(7) -0.011(6) 0.015(5) -0.009(6)
C55 0.083(6) 0.096(8) 0.092(7) -0.011(7) 0.015(6) -0.010(7)
C57 0.070(5) 0.116(5) 0.110(6) -0.028(5) 0.030(4) -0.024(5)
C58 0.072(4) 0.106(5) 0.106(5) -0.026(4) 0.024(4) -0.016(4)
C56 0.082(5) 0.117(6) 0.106(6) -0.022(5) 0.028(5) -0.015(5)
C59 0.065(5) 0.087(5) 0.094(6) -0.016(5) 0.021(5) -0.008(5)
C18A 0.120(9) 0.079(6) 0.076(7) 0.018(5) -0.036(6) 0.010(6)
C19A 0.062(5) 0.086(7) 0.093(7) 0.004(6) -0.034(5) -0.001(5)
C18 0.093(8) 0.080(10) 0.090(10) 0.003(9) -0.044(8) 0.016(8)
C19 0.113(11) 0.075(11) 0.071(10) 0.023(9) -0.046(8) 0.012(9)
C63 0.065(5) 0.072(5) 0.087(5) 0.003(5) 0.013(5) -0.003(4)
C62 0.094(11) 0.101(10) 0.082(9) -0.011(9) 0.002(8) -0.012(10)
P5 0.059(4) 0.057(3) 0.068(5) -0.009(4) 0.015(3) -0.006(3)
C65 0.086(13) 0.091(9) 0.109(13) -0.019(10) 0.029(11) -0.009(10)
C61 0.075(7) 0.086(7) 0.079(7) -0.009(6) -0.002(6) -0.013(6)
C64 0.080(12) 0.083(10) 0.113(10) 0.028(9) -0.006(9) 0.000(10)
C22A 0.092(7) 0.055(5) 0.074(7) 0.000(6) -0.023(6) 0.000(6)
C24A 0.123(10) 0.079(9) 0.098(10) -0.009(9) -0.010(9) 0.016(8)
C23A 0.108(10) 0.070(10) 0.096(11) 0.005(10) -0.006(9) -0.003(10)
C20A 0.096(10) 0.140(11) 0.095(8) 0.012(10) 0.010(9) 0.031(10)
C21A 0.079(6) 0.101(6) 0.073(6) -0.001(6) -0.012(6) 0.024(6)

loop_
_atom_type_symbol
_atom_type_description
_atom_type_scat_dispersion_real
_atom_type_scat_dispersion_imag
_atom_type_scat_source
C C 0.0033 0.0016 'International Tables Vol C Tables 4.2.6.8 and 6.1.1.4'
H H 0.0000 0.0000 'International Tables Vol C Tables 4.2.6.8 and 6.1.1.4'
Cr Cr 0.3209 0.6236 'International Tables Vol C Tables 4.2.6.8 and 6.1.1.4'
N N 0.0061 0.0033 'International Tables Vol C Tables 4.2.6.8 and 6.1.1.4'
O O 0.0106 0.0060 'International Tables Vol C Tables 4.2.6.8 and 6.1.1.4'
P P 0.1023 0.0942 'International Tables Vol C Tables 4.2.6.8 and 6.1.1.4'

loop_
_geom_angle_atom_site_label_1
_geom_angle_atom_site_label_2
_geom_angle_atom_site_label_3
_geom_angle
_geom_angle_site_symmetry_1
_geom_angle_site_symmetry_3
_geom_angle_publ_flag
P2 Cr1 P1 68.09(5) . . ?
C1 Cr1 P1 99.0(2) . . ?
C1 Cr1 P2 167.1(2) . . ?
C1 Cr1 C2 87.2(3) . . ?
C1 Cr1 C4 84.2(3) . . ?
C2 Cr1 P1 90.10(19) . . ?
C2 Cr1 P2 92.2(2) . . ?
C3 Cr1 P1 163.9(2) . . ?
C3 Cr1 P2 96.1(2) . . ?
C3 Cr1 C1 96.7(3) . . ?
C3 Cr1 C2 87.4(3) . . ?
C3 Cr1 C4 87.8(3) . . ?
C4 Cr1 P1 97.0(2) . . ?
C4 Cr1 P2 97.4(2) . . ?
C4 Cr1 C2 169.7(3) . . ?
P3 Cr2 P4 67.29(11) . . ?
P3 Cr2 P5 68.5(3) . . ?
C25 Cr2 P3 94.3(2) . . ?
C25 Cr2 P4 160.9(2) . . ?
C25 Cr2 C26 86.9(3) . . ?
C25 Cr2 C28 86.7(3) . . ?
C25 Cr2 P5 160.4(3) . . ?
C26 Cr2 P3 97.2(2) . . ?
C26 Cr2 P4 90.0(2) . . ?
C26 Cr2 C28 169.1(3) . . ?
C26 Cr2 P5 104.0(3) . . ?
C27 Cr2 P3 166.6(2) . . ?
C27 Cr2 P4 99.8(2) . . ?
C27 Cr2 C25 98.8(3) . . ?
C27 Cr2 C26 85.9(3) . . ?
C27 Cr2 C28 86.3(3) . . ?
C27 Cr2 P5 98.2(3) . . ?
C28 Cr2 P3 92.1(2) . . ?
C28 Cr2 P4 98.9(2) . . ?
C28 Cr2 P5 84.7(3) . . ?
Cr1 P1 P2 55.37(5) . . ?
N1 P1 Cr1 94.29(15) . . ?
N1 P1 P2 38.96(14) . . ?
N1 P1 C20 104.7(3) . . ?
N1 P1 C22 108.0(3) . . ?
N1 P1 C22A 115.7(12) . . ?
N1 P1 C21A 103.0(12) . . ?
C20 P1 Cr1 117.6(3) . . ?
C20 P1 P2 121.6(3) . . ?
C22 P1 Cr1 120.2(2) . . ?
C22 P1 P2 123.4(3) . . ?
C22 P1 C20 109.2(5) . . ?
C22A P1 Cr1 125.1(11) . . ?
C22A P1 P2 137.6(9) . . ?
C22A P1 C21A 92.0(16) . . ?
C21A P1 Cr1 126.2(11) . . ?
C21A P1 P2 122.5(14) . . ?
Cr1 P2 P1 56.54(5) . . ?
N1 P2 Cr1 95.57(15) . . ?
N1 P2 P1 39.07(14) . . ?
N1 P2 C5 106.0(2) . . ?
N1 P2 C12 109.3(3) . . ?
N1 P2 C5A 107.2(5) . . ?
N1 P2 C59 106.3(7) . . ?
C5 P2 Cr1 126.21(19) . . ?
C5 P2 P1 125.7(2) . . ?
C12 P2 Cr1 113.5(3) . . ?
C12 P2 P1 123.5(3) . . ?
C12 P2 C5 104.8(3) . . ?
C5A P2 Cr1 123.2(5) . . ?
C5A P2 P1 124.9(5) . . ?
C5A P2 C59 98.4(9) . . ?
C59 P2 Cr1 124.3(7) . . ?
C59 P2 P1 127.8(7) . . ?
Cr2 P3 P4 56.98(11) . . ?
Cr2 P3 P5 56.8(2) . . ?
N2 P3 Cr2 96.27(16) . . ?
N2 P3 P4 39.76(18) . . ?
N2 P3 C29 104.7(3) . . ?
N2 P3 C35 108.2(5) . . ?
N2 P3 C49 110.1(8) . . ?
N2 P3 C35A 105.1(6) . . ?
N2 P3 P5 40.4(3) . . ?
C29 P3 Cr2 126.8(2) . . ?
C29 P3 P4 121.7(3) . . ?
C29 P3 C35 101.2(5) . . ?
C35 P3 Cr2 117.8(5) . . ?
C35 P3 P4 129.4(4) . . ?
C49 P3 Cr2 116.5(7) . . ?
C49 P3 P5 132.4(7) . . ?
C35A P3 Cr2 126.6(5) . . ?
C35A P3 C49 101.2(8) . . ?
C35A P3 P5 120.2(6) . . ?
Cr2 P4 P3 55.72(10) . . ?
N2 P4 Cr2 95.2(2) . . ?
N2 P4 P3 39.92(17) . . ?
N2 P4 C46 104.8(3) . . ?
N2 P4 C44 108.4(4) . . ?
C46 P4 Cr2 121.3(3) . . ?
C46 P4 P3 128.0(3) . . ?
C46 P4 C44 105.4(5) . . ?
C44 P4 Cr2 119.7(4) . . ?
C44 P4 P3 120.1(4) . . ?
P2 N1 P1 102.0(2) . . ?
C17 N1 P1 132.2(4) . . ?
C17 N1 P2 125.7(4) . . ?
P3 N2 P5 100.7(4) . . ?
P4 N2 P3 100.3(3) . . ?
C41 N2 P3 125.8(4) . . ?
C41 N2 P4 133.0(4) . . ?
C41 N2 P5 132.5(5) . . ?
O1 C1 Cr1 178.9(6) . . ?
O2 C2 Cr1 176.1(6) . . ?
O3 C3 Cr1 178.0(7) . . ?
O4 C4 Cr1 173.0(6) . . ?
C6 C5 P2 117.9(3) . . ?
C6 C5 C10 120.0 . . ?
C10 C5 P2 121.8(3) . . ?
C5 C6 H6 120.0 . . ?
C7 C6 C5 120.0 . . ?
C7 C6 H6 120.0 . . ?
C6 C7 H7 120.0 . . ?
C8 C7 C6 120.0 . . ?
C8 C7 H7 120.0 . . ?
C7 C8 H8 120.0 . . ?
C7 C8 C9 120.0 . . ?
C9 C8 H8 120.0 . . ?
C8 C9 H9 120.0 . . ?
C10 C9 C8 120.0 . . ?
C10 C9 H9 120.0 . . ?
C5 C10 H10 120.0 . . ?
C9 C10 C5 120.0 . . ?
C9 C10 H10 120.0 . . ?
P4 C46 H46 90.3 . . ?
C47 C46 P4 120.1(5) . . ?
C47 C46 H46 90.3 . . ?
C47 C46 C48 124.0(8) . . ?
C48 C46 P4 115.9(7) . . ?
C48 C46 H46 90.3 . . ?
C46 C47 H47A 109.5 . . ?
C46 C47 H47B 109.5 . . ?
C46 C47 H47C 109.5 . . ?
H47A C47 H47B 109.5 . . ?
H47A C47 H47C 109.5 . . ?
H47B C47 H47C 109.5 . . ?
N1 C17 H17 108.7 . . ?
N1 C17 H17A 108.2 . . ?
N1 C17 C18A 113.9(6) . . ?
N1 C17 C19A 108.9(6) . . ?
N1 C17 C18 120.6(9) . . ?
N1 C17 C19 105.9(8) . . ?
C18A C17 H17 108.7 . . ?
C18A C17 C19A 107.8(8) . . ?
C19A C17 H17 108.7 . . ?
C18 C17 H17A 108.2 . . ?
C18 C17 C19 105.3(12) . . ?
C19 C17 H17A 108.2 . . ?
P1 C20 H20A 109.2 . . ?
P1 C20 H20B 109.2 . . ?
H20A C20 H20B 107.9 . . ?
C21 C20 P1 112.2(7) . . ?
C21 C20 H20A 109.2 . . ?
C21 C20 H20B 109.2 . . ?
C20 C21 H21A 109.5 . . ?
C20 C21 H21B 109.5 . . ?
C20 C21 H21C 109.5 . . ?
H21A C21 H21B 109.5 . . ?
H21A C21 H21C 109.5 . . ?
H21B C21 H21C 109.5 . . ?
P1 C22 H22 90.4 . . ?
C23 C22 P1 119.6(7) . . ?
C23 C22 H22 90.4 . . ?
C24 C22 P1 115.7(8) . . ?
C24 C22 H22 90.4 . . ?
C24 C22 C23 124.8(10) . . ?
C22 C23 H23A 109.5 . . ?
C22 C23 H23B 109.5 . . ?
C22 C23 H23C 109.5 . . ?
H23A C23 H23B 109.5 . . ?
H23A C23 H23C 109.5 . . ?
H23B C23 H23C 109.5 . . ?
C22 C24 H24A 109.5 . . ?
C22 C24 H24B 109.5 . . ?
C22 C24 H24C 109.5 . . ?
H24A C24 H24B 109.5 . . ?
H24A C24 H24C 109.5 . . ?
H24B C24 H24C 109.5 . . ?
O5 C25 Cr2 176.4(6) . . ?
O6 C26 Cr2 174.3(6) . . ?
O7 C27 Cr2 179.6(9) . . ?
O8 C28 Cr2 174.3(7) . . ?
C30 C29 P3 122.0(4) . . ?
C30 C29 C34 120.0 . . ?
C34 C29 P3 118.0(4) . . ?
C29 C30 H30 120.0 . . ?
C29 C30 C31 120.0 . . ?
C31 C30 H30 120.0 . . ?
C30 C31 H31 120.0 . . ?
C32 C31 C30 120.0 . . ?
C32 C31 H31 120.0 . . ?
C31 C32 H32 120.0 . . ?
C31 C32 C33 120.0 . . ?
C33 C32 H32 120.0 . . ?
C32 C33 H33 120.0 . . ?
C34 C33 C32 120.0 . . ?
C34 C33 H33 120.0 . . ?
C29 C34 H34 120.0 . . ?
C33 C34 C29 120.0 . . ?
C33 C34 H34 120.0 . . ?
C46 C48 H48A 109.5 . . ?
C46 C48 H48B 109.5 . . ?
C46 C48 H48C 109.5 . . ?
H48A C48 H48B 109.5 . . ?
H48A C48 H48C 109.5 . . ?
H48B C48 H48C 109.5 . . ?
N2 C41 H41 107.5 . . ?
N2 C41 C43 112.5(5) . . ?
C42 C41 N2 111.9(6) . . ?
C42 C41 H41 107.5 . . ?
C42 C41 C43 109.7(7) . . ?
C43 C41 H41 107.5 . . ?
C41 C42 H42A 109.5 . . ?
C41 C42 H42B 109.5 . . ?
C41 C42 H42C 109.5 . . ?
H42A C42 H42B 109.5 . . ?
H42A C42 H42C 109.5 . . ?
H42B C42 H42C 109.5 . . ?
C41 C43 H43A 109.5 . . ?
C41 C43 H43B 109.5 . . ?
C41 C43 H43C 109.5 . . ?
H43A C43 H43B 109.5 . . ?
H43A C43 H43C 109.5 . . ?
H43B C43 H43C 109.5 . . ?
P4 C44 H44A 109.1 . . ?
P4 C44 H44B 109.1 . . ?
H44A C44 H44B 107.8 . . ?
C45 C44 P4 112.7(8) . . ?
C45 C44 H44A 109.1 . . ?
C45 C44 H44B 109.1 . . ?
C44 C45 H45A 109.5 . . ?
C44 C45 H45B 109.5 . . ?
C44 C45 H45C 109.5 . . ?
H45A C45 H45B 109.5 . . ?
H45A C45 H45C 109.5 . . ?
H45B C45 H45C 109.5 . . ?
C36 C35 P3 125.1(10) . . ?
C36 C35 C37 118.1(10) . . ?
C37 C35 P3 116.5(9) . . ?
C35 C36 H36 119.6 . . ?
C35 C36 C11 120.8(11) . . ?
C11 C36 H36 119.6 . . ?
C35 C37 H37 119.5 . . ?
C38 C37 C35 121.1(10) . . ?
C38 C37 H37 119.5 . . ?
C37 C38 H38 119.9 . . ?
C39 C38 C37 120.2(10) . . ?
C39 C38 H38 119.9 . . ?
C38 C39 H39 119.6 . . ?
C38 C39 C11 120.9(12) . . ?
C11 C39 H39 119.6 . . ?
C36 C11 C39 118.9(12) . . ?
C36 C11 H11 120.5 . . ?
C39 C11 H11 120.5 . . ?
C16 C14 H14 120.0 . . ?
C16 C14 C12 120.0 . . ?
C12 C14 H14 120.0 . . ?
C14 C16 H16 120.0 . . ?
C14 C16 C15 120.0 . . ?
C15 C16 H16 120.0 . . ?
C16 C15 H15 120.0 . . ?
C54 C15 C16 120.0 . . ?
C54 C15 H15 120.0 . . ?
C15 C54 H54 120.0 . . ?
C15 C54 C13 120.0 . . ?
C13 C54 H54 120.0 . . ?
C54 C13 H13 120.0 . . ?
C54 C13 C12 120.0 . . ?
C12 C13 H13 120.0 . . ?
C14 C12 P2 117.7(5) . . ?
C13 C12 P2 122.2(5) . . ?
C13 C12 C14 120.0 . . ?
C51 C50 H50 118.9 . . ?
C49 C50 H50 118.9 . . ?
C49 C50 C51 122.3(17) . . ?
C49 C40 H40 117.9 . . ?
C53 C40 H40 117.9 . . ?
C53 C40 C49 124.2(19) . . ?
C50 C51 H51 121.4 . . ?
C52 C51 C50 117.2(17) . . ?
C52 C51 H51 121.4 . . ?
C50 C49 P3 119.5(15) . . ?
C50 C49 C40 115.4(17) . . ?
C40 C49 P3 124.0(17) . . ?
C51 C52 H52 118.3 . . ?
C51 C52 C53 123.4(18) . . ?
C53 C52 H52 118.3 . . ?
C40 C53 C52 117.0(19) . . ?
C40 C53 H53 121.5 . . ?
C52 C53 H53 121.5 . . ?
C6A C5A P2 119.0(7) . . ?
C6A C5A C10A 120.0 . . ?
C10A C5A P2 120.4(8) . . ?
C5A C6A H6A 120.0 . . ?
C5A C6A C7A 120.0 . . ?
C7A C6A H6A 120.0 . . ?
C6A C7A H7A 120.0 . . ?
C8A C7A C6A 120.0 . . ?
C8A C7A H7A 120.0 . . ?
C7A C8A H8A 120.0 . . ?
C9A C8A C7A 120.0 . . ?
C9A C8A H8A 120.0 . . ?
C8A C9A H9A 120.0 . . ?
C8A C9A C10A 120.0 . . ?
C10A C9A H9A 120.0 . . ?
C5A C10A H10A 120.0 . . ?
C9A C10A C5A 120.0 . . ?
C9A C10A H10A 120.0 . . ?
C38A C37A H37A 120.0 . . ?
C38A C37A C35A 120.0 . . ?
C35A C37A H37A 120.0 . . ?
C37A C38A H38A 120.0 . . ?
C37A C38A C39A 120.0 . . ?
C39A C38A H38A 120.0 . . ?
C38A C39A H39A 120.0 . . ?
C11A C39A C38A 120.0 . . ?
C11A C39A H39A 120.0 . . ?
C39A C11A H11A 120.0 . . ?
C39A C11A C36A 120.0 . . ?
C36A C11A H11A 120.0 . . ?
C11A C36A H36A 120.0 . . ?
C35A C36A C11A 120.0 . . ?
C35A C36A H36A 120.0 . . ?
C37A C35A P3 116.6(9) . . ?
C36A C35A P3 123.0(8) . . ?
C36A C35A C37A 120.0 . . ?
C55 C60 H60 120.0 . . ?
C55 C60 C59 120.1(17) . . ?
C59 C60 H60 120.0 . . ?
C60 C55 H55 119.9 . . ?
C56 C55 C60 120.1(19) . . ?
C56 C55 H55 119.9 . . ?
C58 C57 H57 119.8 . . ?
C58 C57 C56 120(2) . . ?
C56 C57 H57 119.8 . . ?
C57 C58 H58 116.6 . . ?
C59 C58 C57 127(2) . . ?
C59 C58 H58 116.6 . . ?
C55 C56 H56 120.9 . . ?
C57 C56 C55 118(2) . . ?
C57 C56 H56 120.9 . . ?
C60 C59 P2 120.6(14) . . ?
C58 C59 P2 126.9(19) . . ?
C58 C59 C60 112.1(19) . . ?
C17 C18A H18A 109.5 . . ?
C17 C18A H18B 109.5 . . ?
C17 C18A H18C 109.5 . . ?
H18A C18A H18B 109.5 . . ?
H18A C18A H18C 109.5 . . ?
H18B C18A H18C 109.5 . . ?
C17 C19A H19A 109.5 . . ?
C17 C19A H19B 109.5 . . ?
C17 C19A H19C 109.5 . . ?
H19A C19A H19B 109.5 . . ?
H19A C19A H19C 109.5 . . ?
H19B C19A H19C 109.5 . . ?
C17 C18 H18D 109.5 . . ?
C17 C18 H18E 109.5 . . ?
C17 C18 H18F 109.5 . . ?
H18D C18 H18E 109.5 . . ?
H18D C18 H18F 109.5 . . ?
H18E C18 H18F 109.5 . . ?
C17 C19 H19D 109.5 . . ?
C17 C19 H19E 109.5 . . ?
C17 C19 H19F 109.5 . . ?
H19D C19 H19E 109.5 . . ?
H19D C19 H19F 109.5 . . ?
H19E C19 H19F 109.5 . . ?
P5 C63 H63 90.3 . . ?
C65 C63 H63 90.3 . . ?
C65 C63 P5 117.9(12) . . ?
C65 C63 C64 123.8(17) . . ?
C64 C63 H63 90.3 . . ?
C64 C63 P5 118.2(13) . . ?
H62A C62 H62B 109.5 . . ?
H62A C62 H62C 109.5 . . ?
H62B C62 H62C 109.5 . . ?
C61 C62 H62A 109.5 . . ?
C61 C62 H62B 109.5 . . ?
C61 C62 H62C 109.5 . . ?
Cr2 P5 P3 54.8(2) . . ?
N2 P5 Cr2 92.9(4) . . ?
N2 P5 P3 38.9(2) . . ?
N2 P5 C63 104.6(5) . . ?
N2 P5 C61 113.0(9) . . ?
C63 P5 Cr2 118.6(5) . . ?
C63 P5 P3 126.8(5) . . ?
C63 P5 C61 99.4(11) . . ?
C61 P5 Cr2 126.9(10) . . ?
C61 P5 P3 127.2(10) . . ?
C63 C65 H65A 109.5 . . ?
C63 C65 H65B 109.5 . . ?
C63 C65 H65C 109.5 . . ?
H65A C65 H65B 109.5 . . ?
H65A C65 H65C 109.5 . . ?
H65B C65 H65C 109.5 . . ?
C62 C61 P5 116.6(16) . . ?
C62 C61 H61A 108.2 . . ?
C62 C61 H61B 108.2 . . ?
P5 C61 H61A 108.2 . . ?
P5 C61 H61B 108.2 . . ?
H61A C61 H61B 107.3 . . ?
C63 C64 H64A 109.5 . . ?
C63 C64 H64B 109.5 . . ?
C63 C64 H64C 109.5 . . ?
H64A C64 H64B 109.5 . . ?
H64A C64 H64C 109.5 . . ?
H64B C64 H64C 109.5 . . ?
P1 C22A H22A 91.4 . . ?
C24A C22A P1 122(2) . . ?
C24A C22A H22A 91.4 . . ?
C24A C22A C23A 126(3) . . ?
C23A C22A P1 111.8(19) . . ?
C23A C22A H22A 91.4 . . ?
C22A C24A H24D 109.5 . . ?
C22A C24A H24E 109.5 . . ?
C22A C24A H24F 109.5 . . ?
H24D C24A H24E 109.5 . . ?
H24D C24A H24F 109.5 . . ?
H24E C24A H24F 109.5 . . ?
C22A C23A H23D 109.5 . . ?
C22A C23A H23E 109.5 . . ?
C22A C23A H23F 109.5 . . ?
H23D C23A H23E 109.5 . . ?
H23D C23A H23F 109.5 . . ?
H23E C23A H23F 109.5 . . ?
H20C C20A H20D 109.5 . . ?
H20C C20A H20E 109.5 . . ?
H20D C20A H20E 109.5 . . ?
C21A C20A H20C 109.5 . . ?
C21A C20A H20D 109.5 . . ?
C21A C20A H20E 109.5 . . ?
P1 C21A H21D 107.3 . . ?
P1 C21A H21E 107.3 . . ?
C20A C21A P1 120(3) . . ?
C20A C21A H21D 107.3 . . ?
C20A C21A H21E 107.3 . . ?
H21D C21A H21E 106.9 . . ?

loop_
_geom_bond_atom_site_label_1
_geom_bond_atom_site_label_2
_geom_bond_distance
_geom_bond_site_symmetry_2
_geom_bond_publ_flag
Cr1 P1 2.3660(17) . ?
Cr1 P2 2.3334(17) . ?
Cr1 C1 1.855(7) . ?
Cr1 C2 1.864(7) . ?
Cr1 C3 1.848(8) . ?
Cr1 C4 1.856(8) . ?
Cr2 P3 2.3277(17) . ?
Cr2 P4 2.362(4) . ?
Cr2 C25 1.856(7) . ?
Cr2 C26 1.857(7) . ?
Cr2 C27 1.845(7) . ?
Cr2 C28 1.868(8) . ?
Cr2 P5 2.384(10) . ?
P1 P2 2.631(2) . ?
P1 N1 1.695(4) . ?
P1 C20 1.862(10) . ?
P1 C22 1.786(11) . ?
P1 C22A 1.79(3) . ?
P1 C21A 1.86(3) . ?
P2 N1 1.691(4) . ?
P2 C5 1.814(4) . ?
P2 C12 1.772(6) . ?
P2 C5A 1.859(8) . ?
P2 C59 1.90(2) . ?
P3 P4 2.599(4) . ?
P3 N2 1.695(4) . ?
P3 C29 1.838(5) . ?
P3 C35 1.847(11) . ?
P3 C49 1.829(19) . ?
P3 C35A 1.754(9) . ?
P3 P5 2.651(10) . ?
P4 N2 1.689(6) . ?
P4 C46 1.783(5) . ?
P4 C44 1.822(10) . ?
N1 C17 1.496(5) . ?
N2 C41 1.493(7) . ?
N2 P5 1.748(12) . ?
O1 C1 1.157(7) . ?
O2 C2 1.138(7) . ?
O3 C3 1.153(8) . ?
O4 C4 1.163(8) . ?
O5 C25 1.145(7) . ?
O6 C26 1.152(7) . ?
O7 C27 1.160(7) . ?
O8 C28 1.147(8) . ?
C5 C6 1.3900 . ?
C5 C10 1.3900 . ?
C6 H6 0.9400 . ?
C6 C7 1.3900 . ?
C7 H7 0.9400 . ?
C7 C8 1.3900 . ?
C8 H8 0.9400 . ?
C8 C9 1.3900 . ?
C9 H9 0.9400 . ?
C9 C10 1.3900 . ?
C10 H10 0.9400 . ?
C46 H46 0.9900 . ?
C46 C47 1.470(6) . ?
C46 C48 1.513(6) . ?
C47 H47A 0.9700 . ?
C47 H47B 0.9700 . ?
C47 H47C 0.9700 . ?
C17 H17 0.9900 . ?
C17 H17A 0.9900 . ?
C17 C18A 1.507(8) . ?
C17 C19A 1.540(8) . ?
C17 C18 1.508(10) . ?
C17 C19 1.547(10) . ?
C20 H20A 0.9800 . ?
C20 H20B 0.9800 . ?
C20 C21 1.519(7) . ?
C21 H21A 0.9700 . ?
C21 H21B 0.9700 . ?
C21 H21C 0.9700 . ?
C22 H22 0.9900 . ?
C22 C23 1.493(7) . ?
C22 C24 1.488(7) . ?
C23 H23A 0.9700 . ?
C23 H23B 0.9700 . ?
C23 H23C 0.9700 . ?
C24 H24A 0.9700 . ?
C24 H24B 0.9700 . ?
C24 H24C 0.9700 . ?
C29 C30 1.3900 . ?
C29 C34 1.3900 . ?
C30 H30 0.9400 . ?
C30 C31 1.3900 . ?
C31 H31 0.9400 . ?
C31 C32 1.3900 . ?
C32 H32 0.9400 . ?
C32 C33 1.3900 . ?
C33 H33 0.9400 . ?
C33 C34 1.3900 . ?
C34 H34 0.9400 . ?
C48 H48A 0.9700 . ?
C48 H48B 0.9700 . ?
C48 H48C 0.9700 . ?
C41 H41 0.9900 . ?
C41 C42 1.475(9) . ?
C41 C43 1.498(9) . ?
C42 H42A 0.9700 . ?
C42 H42B 0.9700 . ?
C42 H42C 0.9700 . ?
C43 H43A 0.9700 . ?
C43 H43B 0.9700 . ?
C43 H43C 0.9700 . ?
C44 H44A 0.9800 . ?
C44 H44B 0.9800 . ?
C44 C45 1.526(9) . ?
C45 H45A 0.9700 . ?
C45 H45B 0.9700 . ?
C45 H45C 0.9700 . ?
C35 C36 1.371(15) . ?
C35 C37 1.411(16) . ?
C36 H36 0.9400 . ?
C36 C11 1.390(14) . ?
C37 H37 0.9400 . ?
C37 C38 1.359(13) . ?
C38 H38 0.9400 . ?
C38 C39 1.351(16) . ?
C39 H39 0.9400 . ?
C39 C11 1.393(17) . ?
C11 H11 0.9400 . ?
C14 H14 0.9400 . ?
C14 C16 1.3900 . ?
C14 C12 1.3900 . ?
C16 H16 0.9400 . ?
C16 C15 1.3900 . ?
C15 H15 0.9400 . ?
C15 C54 1.3900 . ?
C54 H54 0.9400 . ?
C54 C13 1.3900 . ?
C13 H13 0.9400 . ?
C13 C12 1.3900 . ?
C50 H50 0.9400 . ?
C50 C51 1.41(2) . ?
C50 C49 1.38(3) . ?
C40 H40 0.9400 . ?
C40 C49 1.41(3) . ?
C40 C53 1.34(2) . ?
C51 H51 0.9400 . ?
C51 C52 1.35(2) . ?
C52 H52 0.9400 . ?
C52 C53 1.39(3) . ?
C53 H53 0.9400 . ?
C5A C6A 1.3900 . ?
C5A C10A 1.3900 . ?
C6A H6A 0.9400 . ?
C6A C7A 1.3900 . ?
C7A H7A 0.9400 . ?
C7A C8A 1.3900 . ?
C8A H8A 0.9400 . ?
C8A C9A 1.3900 . ?
C9A H9A 0.9400 . ?
C9A C10A 1.3900 . ?
C10A H10A 0.9400 . ?
C37A H37A 0.9400 . ?
C37A C38A 1.3900 . ?
C37A C35A 1.3900 . ?
C38A H38A 0.9400 . ?
C38A C39A 1.3900 . ?
C39A H39A 0.9400 . ?
C39A C11A 1.3900 . ?
C11A H11A 0.9400 . ?
C11A C36A 1.3900 . ?
C36A H36A 0.9400 . ?
C36A C35A 1.3900 . ?
C60 H60 0.9400 . ?
C60 C55 1.38(2) . ?
C60 C59 1.53(3) . ?
C55 H55 0.9400 . ?
C55 C56 1.37(2) . ?
C57 H57 0.9400 . ?
C57 C58 1.35(3) . ?
C57 C56 1.35(3) . ?
C58 H58 0.9400 . ?
C58 C59 1.31(3) . ?
C56 H56 0.9400 . ?
C18A H18A 0.9700 . ?
C18A H18B 0.9700 . ?
C18A H18C 0.9700 . ?
C19A H19A 0.9700 . ?
C19A H19B 0.9700 . ?
C19A H19C 0.9700 . ?
C18 H18D 0.9700 . ?
C18 H18E 0.9700 . ?
C18 H18F 0.9700 . ?
C19 H19D 0.9700 . ?
C19 H19E 0.9700 . ?
C19 H19F 0.9700 . ?
C63 H63 0.9900 . ?
C63 P5 1.786(9) . ?
C63 C65 1.493(10) . ?
C63 C64 1.521(10) . ?
C62 H62A 0.9700 . ?
C62 H62B 0.9700 . ?
C62 H62C 0.9700 . ?
C62 C61 1.517(10) . ?
P5 C61 1.815(15) . ?
C65 H65A 0.9700 . ?
C65 H65B 0.9700 . ?
C65 H65C 0.9700 . ?
C61 H61A 0.9800 . ?
C61 H61B 0.9800 . ?
C64 H64A 0.9700 . ?
C64 H64B 0.9700 . ?
C64 H64C 0.9700 . ?
C22A H22A 0.9900 . ?
C22A C24A 1.505(10) . ?
C22A C23A 1.505(10) . ?
C24A H24D 0.9700 . ?
C24A H24E 0.9700 . ?
C24A H24F 0.9700 . ?
C23A H23D 0.9700 . ?
C23A H23E 0.9700 . ?
C23A H23F 0.9700 . ?
C20A H20C 0.9700 . ?
C20A H20D 0.9700 . ?
C20A H20E 0.9700 . ?
C20A C21A 1.520(10) . ?
C21A H21D 0.9800 . ?
C21A H21E 0.9800 . ?

loop_
_geom_torsion_atom_site_label_1
_geom_torsion_atom_site_label_2
_geom_torsion_atom_site_label_3
_geom_torsion_atom_site_label_4
_geom_torsion
_geom_torsion_site_symmetry_1
_geom_torsion_site_symmetry_2
_geom_torsion_site_symmetry_3
_geom_torsion_site_symmetry_4
_geom_torsion_publ_flag
Cr1 P1 N1 P2 2.5(2) . . . . ?
Cr1 P1 N1 C17 177.8(5) . . . . ?
Cr1 P1 C20 C21 -62.7(8) . . . . ?
Cr1 P1 C22 C23 -46.3(6) . . . . ?
Cr1 P1 C22 C24 134.9(5) . . . . ?
Cr1 P1 C22A C24A -126(3) . . . . ?
Cr1 P1 C22A C23A 49(3) . . . . ?
Cr1 P1 C21A C20A 32(4) . . . . ?
Cr1 P2 N1 P1 -2.5(2) . . . . ?
Cr1 P2 N1 C17 -178.3(4) . . . . ?
Cr1 P2 C5 C6 -163.9(2) . . . . ?
Cr1 P2 C5 C10 22.4(4) . . . . ?
Cr1 P2 C12 C14 78.3(4) . . . . ?
Cr1 P2 C12 C13 -97.5(4) . . . . ?
Cr1 P2 C5A C6A -81.3(9) . . . . ?
Cr1 P2 C5A C10A 90.3(8) . . . . ?
Cr1 P2 C59 C60 177.8(12) . . . . ?
Cr1 P2 C59 C58 6(3) . . . . ?
Cr2 P3 N2 P4 8.4(2) . . . . ?
Cr2 P3 N2 C41 178.7(4) . . . . ?
Cr2 P3 N2 P5 -11.4(4) . . . . ?
Cr2 P3 C29 C30 161.5(3) . . . . ?
Cr2 P3 C29 C34 -20.3(5) . . . . ?
Cr2 P3 C35 C36 95.7(14) . . . . ?
Cr2 P3 C35 C37 -78.4(10) . . . . ?
Cr2 P3 C49 C50 83.5(16) . . . . ?
Cr2 P3 C49 C40 -84(2) . . . . ?
Cr2 P3 C35A C37A 20.9(11) . . . . ?
Cr2 P3 C35A C36A -166.6(6) . . . . ?
Cr2 P4 N2 P3 -8.3(2) . . . . ?
Cr2 P4 N2 C41 -177.5(5) . . . . ?
Cr2 P4 C46 C47 141.7(6) . . . . ?
Cr2 P4 C46 C48 -39.2(6) . . . . ?
Cr2 P4 C44 C45 -63.2(10) . . . . ?
Cr2 P5 C61 C62 43(3) . . . . ?
P1 P2 N1 C17 -175.8(6) . . . . ?
P1 P2 C5 C6 124.5(3) . . . . ?
P1 P2 C5 C10 -49.3(4) . . . . ?
P1 P2 C12 C14 142.6(3) . . . . ?
P1 P2 C12 C13 -33.2(6) . . . . ?
P1 P2 C5A C6A -151.0(6) . . . . ?
P1 P2 C5A C10A 20.6(10) . . . . ?
P1 P2 C59 C60 -110.5(15) . . . . ?
P1 P2 C59 C58 78(2) . . . . ?
P1 N1 C17 C18A 42.3(10) . . . . ?
P1 N1 C17 C19A -78.0(7) . . . . ?
P1 N1 C17 C18 -33.3(14) . . . . ?
P1 N1 C17 C19 85.8(12) . . . . ?
P2 P1 N1 C17 175.3(6) . . . . ?
P2 P1 C20 C21 -127.1(7) . . . . ?
P2 P1 C22 C23 19.9(6) . . . . ?
P2 P1 C22 C24 -158.8(5) . . . . ?
P2 P1 C22A C24A 159(2) . . . . ?
P2 P1 C22A C23A -25(4) . . . . ?
P2 P1 C21A C20A 101(3) . . . . ?
P2 N1 C17 C18A -143.3(8) . . . . ?
P2 N1 C17 C19A 96.3(7) . . . . ?
P2 N1 C17 C18 141.1(13) . . . . ?
P2 N1 C17 C19 -99.8(11) . . . . ?
P2 C5 C6 C7 -173.8(4) . . . . ?
P2 C5 C10 C9 173.6(4) . . . . ?
P2 C5A C6A C7A 171.6(11) . . . . ?
P2 C5A C10A C9A -171.5(11) . . . . ?
P3 P4 N2 C41 -169.2(7) . . . . ?
P3 P4 C46 C47 -149.5(6) . . . . ?
P3 P4 C46 C48 29.6(7) . . . . ?
P3 P4 C44 C45 -128.4(8) . . . . ?
P3 N2 C41 C42 -109.0(7) . . . . ?
P3 N2 C41 C43 126.9(6) . . . . ?
P3 N2 P5 Cr2 11.1(3) . . . . ?
P3 N2 P5 C63 131.6(4) . . . . ?
P3 N2 P5 C61 -121.3(11) . . . . ?
P3 C29 C30 C31 178.2(6) . . . . ?
P3 C29 C34 C33 -178.2(6) . . . . ?
P3 C35 C36 C11 -177.0(11) . . . . ?
P3 C35 C37 C38 176.8(9) . . . . ?
P3 P5 C61 C62 114(2) . . . . ?
P4 P3 N2 C41 170.3(6) . . . . ?
P4 P3 C29 C30 -128.2(4) . . . . ?
P4 P3 C29 C34 50.0(5) . . . . ?
P4 P3 C35 C36 27.0(17) . . . . ?
P4 P3 C35 C37 -147.1(7) . . . . ?
P4 N2 C41 C42 57.9(9) . . . . ?
P4 N2 C41 C43 -66.2(8) . . . . ?
N1 P1 C20 C21 -165.6(7) . . . . ?
N1 P1 C22 C23 60.0(6) . . . . ?
N1 P1 C22 C24 -118.7(6) . . . . ?
N1 P1 C22A C24A 118(3) . . . . ?
N1 P1 C22A C23A -67(3) . . . . ?
N1 P1 C21A C20A 138(3) . . . . ?
N1 P2 C5 C6 86.5(3) . . . . ?
N1 P2 C5 C10 -87.2(4) . . . . ?
N1 P2 C12 C14 -176.4(4) . . . . ?
N1 P2 C12 C13 7.8(5) . . . . ?
N1 P2 C5A C6A 169.8(7) . . . . ?
N1 P2 C5A C10A -18.6(8) . . . . ?
N1 P2 C59 C60 -73.3(17) . . . . ?
N1 P2 C59 C58 115(2) . . . . ?
N2 P3 C29 C30 -88.8(5) . . . . ?
N2 P3 C29 C34 89.4(4) . . . . ?
N2 P3 C35 C36 -12.0(15) . . . . ?
N2 P3 C35 C37 173.9(9) . . . . ?
N2 P3 C49 C50 -168.3(14) . . . . ?
N2 P3 C49 C40 24(2) . . . . ?
N2 P3 C35A C37A -89.1(7) . . . . ?
N2 P3 C35A C36A 83.5(10) . . . . ?
N2 P4 C46 C47 -112.7(6) . . . . ?
N2 P4 C46 C48 66.5(7) . . . . ?
N2 P4 C44 C45 -170.5(8) . . . . ?
N2 P5 C61 C62 156.1(19) . . . . ?
C5 P2 N1 P1 127.7(3) . . . . ?
C5 P2 N1 C17 -48.1(5) . . . . ?
C5 P2 C12 C14 -63.2(5) . . . . ?
C5 P2 C12 C13 121.0(4) . . . . ?
C5 C6 C7 C8 0.0 . . . . ?
C6 C5 C10 C9 0.0 . . . . ?
C6 C7 C8 C9 0.0 . . . . ?
C7 C8 C9 C10 0.0 . . . . ?
C8 C9 C10 C5 0.0 . . . . ?
C10 C5 C6 C7 0.0 . . . . ?
C46 P4 N2 P3 -132.6(3) . . . . ?
C46 P4 N2 C41 58.2(6) . . . . ?
C46 P4 C44 C45 77.8(9) . . . . ?
C20 P1 N1 P2 122.5(4) . . . . ?
C20 P1 N1 C17 -62.1(6) . . . . ?
C20 P1 C22 C23 173.3(6) . . . . ?
C20 P1 C22 C24 -5.5(7) . . . . ?
C22 P1 N1 P2 -121.2(3) . . . . ?
C22 P1 N1 C17 54.1(6) . . . . ?
C22 P1 C20 C21 78.9(8) . . . . ?
C29 P3 N2 P4 -122.2(3) . . . . ?
C29 P3 N2 C41 48.1(5) . . . . ?
C29 P3 C35 C36 -121.6(13) . . . . ?
C29 P3 C35 C37 64.2(11) . . . . ?
C29 C30 C31 C32 0.0 . . . . ?
C30 C29 C34 C33 0.0 . . . . ?
C30 C31 C32 C33 0.0 . . . . ?
C31 C32 C33 C34 0.0 . . . . ?
C32 C33 C34 C29 0.0 . . . . ?
C34 C29 C30 C31 0.0 . . . . ?
C41 N2 P5 Cr2 179.9(5) . . . . ?
C41 N2 P5 P3 168.8(7) . . . . ?
C41 N2 P5 C63 -59.5(8) . . . . ?
C41 N2 P5 C61 47.5(13) . . . . ?
C44 P4 N2 P3 115.3(5) . . . . ?
C44 P4 N2 C41 -53.9(7) . . . . ?
C44 P4 C46 C47 1.6(7) . . . . ?
C44 P4 C46 C48 -179.3(7) . . . . ?
C35 P3 N2 P4 130.5(5) . . . . ?
C35 P3 N2 C41 -59.2(7) . . . . ?
C35 P3 C29 C30 23.6(7) . . . . ?
C35 P3 C29 C34 -158.2(6) . . . . ?
C35 C36 C11 C39 1(2) . . . . ?
C35 C37 C38 C39 0.1(18) . . . . ?
C36 C35 C37 C38 2.3(19) . . . . ?
C37 C35 C36 C11 -3(2) . . . . ?
C37 C38 C39 C11 -2(2) . . . . ?
C38 C39 C11 C36 1(2) . . . . ?
C14 C16 C15 C54 0.0 . . . . ?
C16 C14 C12 P2 -175.9(6) . . . . ?
C16 C14 C12 C13 0.0 . . . . ?
C16 C15 C54 C13 0.0 . . . . ?
C15 C54 C13 C12 0.0 . . . . ?
C54 C13 C12 P2 175.7(7) . . . . ?
C54 C13 C12 C14 0.0 . . . . ?
C12 P2 N1 P1 -119.9(3) . . . . ?
C12 P2 N1 C17 64.4(5) . . . . ?
C12 P2 C5 C6 -29.0(4) . . . . ?
C12 P2 C5 C10 157.3(4) . . . . ?
C12 C14 C16 C15 0.0 . . . . ?
C50 C51 C52 C53 2(3) . . . . ?
C51 C50 C49 P3 -174.6(13) . . . . ?
C51 C50 C49 C40 -6(3) . . . . ?
C51 C52 C53 C40 1(3) . . . . ?
C49 P3 N2 C41 57.5(8) . . . . ?
C49 P3 N2 P5 -132.6(7) . . . . ?
C49 P3 C35A C37A 156.3(10) . . . . ?
C49 P3 C35A C36A -31.1(13) . . . . ?
C49 C50 C51 C52 1(3) . . . . ?
C49 C40 C53 C52 -7(3) . . . . ?
C53 C40 C49 P3 177.3(15) . . . . ?
C53 C40 C49 C50 9(3) . . . . ?
C5A P2 N1 P1 124.8(5) . . . . ?
C5A P2 N1 C17 -51.0(7) . . . . ?
C5A P2 C59 C60 37.4(17) . . . . ?
C5A P2 C59 C58 -134(2) . . . . ?
C5A C6A C7A C8A 0.0 . . . . ?
C6A C5A C10A C9A 0.0 . . . . ?
C6A C7A C8A C9A 0.0 . . . . ?
C7A C8A C9A C10A 0.0 . . . . ?
C8A C9A C10A C5A 0.0 . . . . ?
C10A C5A C6A C7A 0.0 . . . . ?
C37A C38A C39A C11A 0.0 . . . . ?
C38A C37A C35A P3 172.8(13) . . . . ?
C38A C37A C35A C36A 0.0 . . . . ?
C38A C39A C11A C36A 0.0 . . . . ?
C39A C11A C36A C35A 0.0 . . . . ?
C11A C36A C35A P3 -172.4(14) . . . . ?
C11A C36A C35A C37A 0.0 . . . . ?
C35A P3 N2 C41 -50.7(7) . . . . ?
C35A P3 N2 P5 119.2(6) . . . . ?
C35A P3 C49 C50 -57.5(17) . . . . ?
C35A P3 C49 C40 135.1(18) . . . . ?
C35A C37A C38A C39A 0.0 . . . . ?
C60 C55 C56 C57 11(3) . . . . ?
C55 C60 C59 P2 -178.1(15) . . . . ?
C55 C60 C59 C58 -5(3) . . . . ?
C57 C58 C59 P2 170.3(19) . . . . ?
C57 C58 C59 C60 -2(4) . . . . ?
C58 C57 C56 C55 -19(4) . . . . ?
C56 C57 C58 C59 14(4) . . . . ?
C59 P2 N1 P1 -130.8(8) . . . . ?
C59 P2 N1 C17 53.5(9) . . . . ?
C59 P2 C5A C6A 59.8(10) . . . . ?
C59 P2 C5A C10A -128.6(10) . . . . ?
C59 C60 C55 C56 0(3) . . . . ?
C63 P5 C61 C62 -94(2) . . . . ?
P5 P3 N2 C41 -169.9(7) . . . . ?
P5 P3 C49 C50 151.5(12) . . . . ?
P5 P3 C49 C40 -16(2) . . . . ?
P5 P3 C35A C37A -48.2(9) . . . . ?
P5 P3 C35A C36A 124.4(9) . . . . ?
P5 N2 C41 C42 84.6(9) . . . . ?
P5 N2 C41 C43 -39.5(9) . . . . ?
C65 C63 P5 Cr2 -143.3(13) . . . . ?
C65 C63 P5 P3 151.1(13) . . . . ?
C65 C63 P5 N2 115.1(13) . . . . ?
C65 C63 P5 C61 -1.8(15) . . . . ?
C64 C63 P5 Cr2 35.6(15) . . . . ?
C64 C63 P5 P3 -30.0(16) . . . . ?
C64 C63 P5 N2 -65.9(16) . . . . ?
C64 C63 P5 C61 177.1(16) . . . . ?
C22A P1 N1 P2 135.0(10) . . . . ?
C22A P1 N1 C17 -49.6(11) . . . . ?
C22A P1 C21A C20A -105(4) . . . . ?
C21A P1 N1 P2 -126.2(13) . . . . ?
C21A P1 N1 C17 49.1(14) . . . . ?
C21A P1 C22A C24A 13(3) . . . . ?
C21A P1 C22A C23A -172(3) . . . . ?
